data_1533363
loop_
_publ_author_name
'Chevire, F.'
'Tessier, F.'
'Marchand, R.'

_publ_section_title
;
 New scheelite-type oxynitrides in the systems (R W O3 N) - (A W O4) (R=
 rare-earth element; A= Ca, Sr) from precursors obtained by the citrate
 route
;
_journal_name_full 'Materials Research Bulletin'
_journal_page_first 1091
_journal_page_last 1101
_journal_volume 39
_journal_year 2004
_chemical_formula_sum 'N Nd O3 W'
_chemical_name_systematic 'Nd (W O3 N)'
_space_group_IT_number 88
_symmetry_space_group_name_Hall '-I 4ad'
_symmetry_space_group_name_H-M 'I 41/a :2'
_cell_angle_alpha 90
_cell_angle_beta 90
_cell_angle_gamma 90
_cell_formula_units_Z 4
_cell_length_a 5.2821
_cell_length_b 5.2821
_cell_length_c 11.5893
_cell_volume 323.348
_citation_journal_id_ASTM MRBUAC
_cod_data_source_file Chevire_MRBUAC_2004_1922.cif
_cod_data_source_block N1Nd1O3W1
_cod_original_cell_volume 323.3482
_cod_original_formula_sum 'N1 Nd1 O3 W1'
_cod_database_code 1533363

loop_
_symmetry_equiv_pos_as_xyz
x,y,z
-y+3/4,x+1/4,z+1/4
-x+1/2,-y,z+1/2
y+3/4,-x+3/4,z+3/4
-x,-y,-z
y-3/4,-x-1/4,-z-1/4
x-1/2,y,-z-1/2
-y-3/4,x-3/4,-z-3/4
x+1/2,y+1/2,z+1/2
-y+5/4,x+3/4,z+3/4
-x+1,-y+1/2,z+1
y+5/4,-x+5/4,z+5/4
-x+1/2,-y+1/2,-z+1/2
y-1/4,-x+1/4,-z+1/4
x,y+1/2,-z
-y-1/4,x-1/4,-z-1/4

loop_
_atom_site_label
_atom_site_type_symbol
_atom_site_fract_x
_atom_site_fract_y
_atom_site_fract_z
_atom_site_occupancy
_atom_site_U_iso_or_equiv
O1 O-2 0.8466 0.4951 0.7085 0.749 0.0
N1 N-3 0.8466 0.4951 0.7085 0.251 0.0
W1 W+6 0 0.25 0.625 1 0.0
Nd1 Nd+3 0 0.25 0.125 1 0.0
